data_4027276
loop_
_publ_author_name
'Kalen N. Swanick'
'Jacquelyn T. Price'
'Nathan D. Jones'
'Zhifeng Ding'

_publ_section_title
;
 Synthesis, Structure, Electrochemistry, and Electrochemiluminescence of
 Thienyltriazoles
;
_journal_name_full 'Journal of Organic Chemistry'
_journal_page_first 5646
_journal_page_last 5655
_journal_paper_doi 10.1021/jo300802h
_journal_volume 77
_journal_year 2012
_chemical_formula_moiety 'C12 H9 N3 O S'
_chemical_formula_sum 'C12 H11 N3 O S'
_chemical_formula_weight 245.30
_chemical_name_systematic
; 
 ? 
;
_space_group_IT_number 14
_symmetry_cell_setting monoclinic
_symmetry_space_group_name_Hall '-P 2ybc'
_symmetry_space_group_name_H-M 'P 1 21/c 1'
_atom_sites_solution_hydrogens geom
_atom_sites_solution_primary direct
_atom_sites_solution_secondary difmap
_audit_creation_method SHELXL-97
_cell_angle_alpha 90.00
_cell_angle_beta 98.840(3)
_cell_angle_gamma 90.00
_cell_formula_units_Z 4
_cell_length_a 16.8378(18)
_cell_length_b 5.0024(5)
_cell_length_c 13.1719(13)
_cell_measurement_temperature 150(2)
_cell_volume 1096.28(19)
_computing_structure_refinement 'SHELXL-97 (Sheldrick, 2008)'
_computing_structure_solution 'SHELXS-97 (Sheldrick, 2008)'
_diffrn_ambient_temperature 150(2)
_diffrn_measured_fraction_theta_full 0.985
_diffrn_measured_fraction_theta_max 0.985
_diffrn_radiation_monochromator graphite
_diffrn_radiation_source 'fine-focus sealed tube'
_diffrn_radiation_type MoK\a
_diffrn_radiation_wavelength 0.71073
_diffrn_reflns_av_R_equivalents 0.0348
_diffrn_reflns_av_sigmaI/netI 0.0398
_diffrn_reflns_limit_h_max 19
_diffrn_reflns_limit_h_min -19
_diffrn_reflns_limit_k_max 5
_diffrn_reflns_limit_k_min -5
_diffrn_reflns_limit_l_max 15
_diffrn_reflns_limit_l_min -8
_diffrn_reflns_number 6400
_diffrn_reflns_theta_full 25.00
_diffrn_reflns_theta_max 25.00
_diffrn_reflns_theta_min 2.45
_exptl_absorpt_coefficient_mu 0.280
_exptl_crystal_density_diffrn 1.486
_exptl_crystal_F_000 512
_refine_diff_density_max 0.261
_refine_diff_density_min -0.253
_refine_diff_density_rms 0.051
_refine_ls_extinction_method none
_refine_ls_goodness_of_fit_ref 0.956
_refine_ls_hydrogen_treatment mixed
_refine_ls_matrix_type full
_refine_ls_number_parameters 155
_refine_ls_number_reflns 1898
_refine_ls_number_restraints 0
_refine_ls_restrained_S_all 0.956
_refine_ls_R_factor_all 0.0657
_refine_ls_R_factor_gt 0.0431
_refine_ls_shift/su_max 0.014
_refine_ls_shift/su_mean 0.002
_refine_ls_structure_factor_coef Fsqd
_refine_ls_weighting_details 'calc w=1/[\s^2^(Fo^2^)+(0.0626P)^2^+1.0983P] where P=(Fo^2^+2Fc^2^)/3'
_refine_ls_weighting_scheme calc
_refine_ls_wR_factor_gt 0.1093
_refine_ls_wR_factor_ref 0.1205
_reflns_number_gt 1439
_reflns_number_total 1898
_reflns_threshold_expression >2sigma(I)
_cod_data_source_file jo300802h_si_004.cif
_cod_data_source_block b09049a
_cod_database_code 4027276

loop_
_symmetry_equiv_pos_as_xyz
'x, y, z'
'-x, y+1/2, -z+1/2'
'-x, -y, -z'
'x, -y-1/2, z-1/2'

loop_
_atom_site_label
_atom_site_type_symbol
_atom_site_fract_x
_atom_site_fract_y
_atom_site_fract_z
_atom_site_U_iso_or_equiv
_atom_site_adp_type
_atom_site_occupancy
_atom_site_symmetry_multiplicity
_atom_site_calc_flag
_atom_site_refinement_flags
S1 S 0.41272(5) 1.19007(16) 0.23582(5) 0.0364(3) Uani 1 1 d .
O1 O 0.20018(13) 0.0716(5) 0.60971(14) 0.0430(6) Uani 1 1 d .
H1 H 0.2318 0.1992 0.6048 0.065 Uiso 1 1 calc R
N1 N 0.31210(13) 0.6821(4) 0.40191(15) 0.0230(5) Uani 1 1 d .
N2 N 0.27925(14) 0.4328(5) 0.51978(16) 0.0303(6) Uani 1 1 d .
N3 N 0.32811(14) 0.6266(5) 0.50349(16) 0.0298(6) Uani 1 1 d .
C1 C 0.35144(17) 0.9302(5) 0.2577(2) 0.0292(6) Uani 1 1 d .
H1A H 0.3184 0.8326 0.2055 0.035 Uiso 1 1 calc R
C2 C 0.35655(16) 0.8830(5) 0.36016(19) 0.0250(6) Uani 1 1 d .
C3 C 0.25306(15) 0.5236(5) 0.35437(19) 0.0236(6) Uani 1 1 d .
H3 H 0.2310 0.5236 0.2835 0.028 Uiso 1 1 calc R
C4 C 0.23145(16) 0.3624(5) 0.42976(18) 0.0247(6) Uani 1 1 d .
C5 C 0.17136(16) 0.1519(5) 0.42592(19) 0.0252(6) Uani 1 1 d .
C6 C 0.12535(16) 0.0784(6) 0.3326(2) 0.0289(7) Uani 1 1 d .
H6 H 0.1337 0.1670 0.2714 0.035 Uiso 1 1 calc R
C7 C 0.06817(18) -0.1195(6) 0.3276(2) 0.0348(7) Uani 1 1 d .
H7 H 0.0375 -0.1663 0.2634 0.042 Uiso 1 1 calc R
C8 C 0.05548(17) -0.2500(6) 0.4161(2) 0.0365(7) Uani 1 1 d .
H8 H 0.0158 -0.3859 0.4129 0.044 Uiso 1 1 calc R
C9 C 0.44644(16) 1.2326(6) 0.3638(2) 0.0281(7) Uani 1 1 d .
H9 H 0.4851 1.3625 0.3911 0.034 Uiso 1 1 calc R
C10 C 0.41059(16) 1.0550(6) 0.4222(2) 0.0286(7) Uani 1 1 d .
H10 H 0.4208 1.0483 0.4951 0.034 Uiso 1 1 calc R
C11 C 0.15796(17) 0.0156(6) 0.5152(2) 0.0297(7) Uani 1 1 d .
C12 C 0.10058(18) -0.1829(6) 0.5092(2) 0.0379(7) Uani 1 1 d .
H12 H 0.0920 -0.2744 0.5698 0.045 Uiso 1 1 calc R

loop_
_atom_site_aniso_label
_atom_site_aniso_U_11
_atom_site_aniso_U_22
_atom_site_aniso_U_33
_atom_site_aniso_U_23
_atom_site_aniso_U_13
_atom_site_aniso_U_12
S1 0.0479(5) 0.0341(4) 0.0284(4) 0.0036(3) 0.0099(3) 0.0000(4)
O1 0.0585(15) 0.0525(14) 0.0166(10) 0.0016(10) 0.0009(9) -0.0210(12)
N1 0.0285(12) 0.0266(12) 0.0130(10) -0.0002(9) -0.0002(9) 0.0018(10)
N2 0.0376(14) 0.0336(14) 0.0182(12) -0.0008(10) -0.0003(10) -0.0068(12)
N3 0.0383(14) 0.0343(14) 0.0150(11) 0.0005(10) -0.0016(10) -0.0032(11)
C1 0.0381(16) 0.0263(15) 0.0224(14) -0.0002(12) 0.0022(12) 0.0014(13)
C2 0.0302(15) 0.0235(14) 0.0214(13) 0.0005(11) 0.0044(11) 0.0061(12)
C3 0.0289(15) 0.0271(15) 0.0139(12) -0.0023(11) 0.0003(11) 0.0050(12)
C4 0.0297(15) 0.0290(15) 0.0140(12) -0.0018(11) -0.0007(11) 0.0054(12)
C5 0.0297(15) 0.0253(15) 0.0205(14) -0.0016(11) 0.0041(11) 0.0024(12)
C6 0.0317(16) 0.0325(16) 0.0206(14) 0.0021(12) -0.0019(12) 0.0035(13)
C7 0.0331(16) 0.0362(18) 0.0315(16) -0.0031(13) -0.0069(13) -0.0003(14)
C8 0.0310(16) 0.0368(18) 0.0416(18) -0.0020(14) 0.0051(13) -0.0079(14)
C9 0.0243(15) 0.0302(16) 0.0282(15) -0.0010(12) -0.0011(12) -0.0011(12)
C10 0.0295(15) 0.0325(16) 0.0225(14) -0.0012(12) -0.0002(12) 0.0030(13)
C11 0.0366(16) 0.0329(16) 0.0192(14) -0.0025(12) 0.0031(12) 0.0003(14)
C12 0.0441(19) 0.0425(18) 0.0286(16) 0.0026(14) 0.0100(14) -0.0063(16)

loop_
_atom_type_symbol
_atom_type_description
_atom_type_scat_dispersion_real
_atom_type_scat_dispersion_imag
_atom_type_scat_source
C C 0.0033 0.0016 'International Tables Vol C Tables 4.2.6.8 and 6.1.1.4'
H H 0.0000 0.0000 'International Tables Vol C Tables 4.2.6.8 and 6.1.1.4'
N N 0.0061 0.0033 'International Tables Vol C Tables 4.2.6.8 and 6.1.1.4'
O O 0.0106 0.0060 'International Tables Vol C Tables 4.2.6.8 and 6.1.1.4'
S S 0.1246 0.1234 'International Tables Vol C Tables 4.2.6.8 and 6.1.1.4'

loop_
_geom_angle_atom_site_label_1
_geom_angle_atom_site_label_2
_geom_angle_atom_site_label_3
_geom_angle
C9 S1 C1 92.64(13)
C11 O1 H1 109.5
C3 N1 N3 111.1(2)
C3 N1 C2 129.3(2)
N3 N1 C2 119.6(2)
N3 N2 C4 110.4(2)
N2 N3 N1 106.2(2)
C2 C1 S1 110.6(2)
C2 C1 H1A 124.7
S1 C1 H1A 124.7
C1 C2 C10 113.8(3)
C1 C2 N1 123.6(2)
C10 C2 N1 122.6(2)
N1 C3 C4 105.6(2)
N1 C3 H3 127.2
C4 C3 H3 127.2
N2 C4 C3 106.8(2)
N2 C4 C5 121.9(2)
C3 C4 C5 131.4(2)
C6 C5 C11 118.0(3)
C6 C5 C4 120.6(2)
C11 C5 C4 121.4(2)
C7 C6 C5 121.4(3)
C7 C6 H6 119.3
C5 C6 H6 119.3
C8 C7 C6 119.8(3)
C8 C7 H7 120.1
C6 C7 H7 120.1
C7 C8 C12 120.0(3)
C7 C8 H8 120.0
C12 C8 H8 120.0
C10 C9 S1 111.4(2)
C10 C9 H9 124.3
S1 C9 H9 124.3
C9 C10 C2 111.6(2)
C9 C10 H10 124.2
C2 C10 H10 124.2
O1 C11 C12 117.5(2)
O1 C11 C5 122.3(3)
C12 C11 C5 120.1(3)
C11 C12 C8 120.7(3)
C11 C12 H12 119.6
C8 C12 H12 119.6

loop_
_geom_bond_atom_site_label_1
_geom_bond_atom_site_label_2
_geom_bond_distance
S1 C9 1.707(3)
S1 C1 1.711(3)
O1 C11 1.364(3)
O1 H1 0.8400
N1 C3 1.348(3)
N1 N3 1.352(3)
N1 C2 1.414(3)
N2 N3 1.310(3)
N2 C4 1.373(3)
C1 C2 1.360(4)
C1 H1A 0.9500
C2 C10 1.417(4)
C3 C4 1.371(4)
C3 H3 0.9500
C4 C5 1.456(4)
C5 C6 1.398(4)
C5 C11 1.407(4)
C6 C7 1.376(4)
C6 H6 0.9500
C7 C8 1.381(4)
C7 H7 0.9500
C8 C12 1.381(4)
C8 H8 0.9500
C9 C10 1.375(4)
C9 H9 0.9500
C10 H10 0.9500
C11 C12 1.379(4)
C12 H12 0.9500

loop_
_cod_related_entry_id
_cod_related_entry_database
_cod_related_entry_code
1 ChemSpider 30659501
